data_7028574
loop_
_publ_author_name
'Madsen, Solveig R.'
'Thomsen, Maja K.'
'Scheins, Stephan'
'Chen, Yu-Sheng'
'Finkelmeier, Nils'
'Stalke, Dietmar'
'Overgaard, Jacob'
'Iversen, Bo B.'

_publ_section_title
;
 A structural study of a three-membered linear metal chain compound at
 elevated pressure.
;
_journal_issue 3
_journal_name_full 'Dalton transactions (Cambridge, England : 2003)'
_journal_page_first 1313
_journal_page_last 1320
_journal_paper_doi 10.1039/c3dt52035h
_journal_volume 43
_journal_year 2014
_chemical_formula_moiety 'C40 H32 Cl2 Co3 N12, C H2 Cl2'
_chemical_formula_sum 'C41 H34 Cl4 Co3 N12'
_chemical_formula_weight 1013.45
_chemical_name_systematic
;
 ?
;
_space_group_crystal_system orthorhombic
_space_group_IT_number 34
_space_group_name_Hall 'P 2 -2n'
_space_group_name_H-M_alt 'P n n 2'
_symmetry_space_group_name_Hall 'P 2 -2n'
_symmetry_space_group_name_H-M 'P n n 2'
_atom_sites_solution_hydrogens geom
_audit_creation_date 2013-05-22
_audit_creation_method
;
  Olex2 1.2
  (compiled Apr  9 2013 14:10:59, GUI svn.r4458)
;
_cell_angle_alpha 90
_cell_angle_beta 90
_cell_angle_gamma 90
_cell_formula_units_Z 2
_cell_length_a 13.7147(15)
_cell_length_b 12.7050(6)
_cell_length_c 10.8427(17)
_cell_measurement_pressure 740000(40000)
_cell_measurement_reflns_used 2180
_cell_measurement_temperature 293.0(9)
_cell_measurement_theta_max 28.4153
_cell_measurement_theta_min 1.5990
_cell_volume 1889.3(4)
_computing_cell_refinement
;
CrysAlisPro, Agilent Technologies,
Version 1.171.37.1t (release 26-07-2012 CrysAlis171 .NET)
(compiled Aug  1 2012,17:32:42)
;
_computing_data_collection
;
CrysAlisPro, Agilent Technologies,
Version 1.171.37.1t (release 26-07-2012 CrysAlis171 .NET)
(compiled Aug  1 2012,17:32:42)
;
_computing_data_reduction
;
CrysAlisPro, Agilent Technologies,
Version 1.171.37.1t (release 26-07-2012 CrysAlis171 .NET)
(compiled Aug  1 2012,17:32:42)
;
_computing_molecular_graphics
;
O. V. Dolomanov, L. J. Bourhis, R. J. Gildea, J. A. K. Howard and H. Puschmann,
OLEX2: a complete structure solution, refinement and analysis program.
J. Appl. Cryst. (2009). 42, 339-341.
;
_computing_publication_material
;
O. V. Dolomanov, L. J. Bourhis, R. J. Gildea, J. A. K. Howard and H. Puschmann,
OLEX2: a complete structure solution, refinement and analysis program.
J. Appl. Cryst. (2009). 42, 339-341.
;
_computing_structure_refinement
;
XL, G.M. Sheldrick, Acta Cryst.
(2008). A64, 112-122
;
_diffrn_ambient_pressure 740000(40000)
_diffrn_ambient_temperature 293.0(9)
_diffrn_detector_area_resol_mean 10.3590
_diffrn_measured_fraction_theta_full 0.5537
_diffrn_measured_fraction_theta_max 0.7432
_diffrn_measurement_details
;
  1 omega  -21.00   31.00   1.0000   80.0000
omega____ theta____ kappa____ phi______ frames
    -       18.5994  -26.0000    7.0000 52

  2 omega  -14.00   12.00   1.0000   80.0000
omega____ theta____ kappa____ phi______ frames
    -       18.5994   46.0000  -11.0000 26

  3 omega   37.00   64.00   1.0000   80.0000
omega____ theta____ kappa____ phi______ frames
    -       18.5994  -99.0000   60.0000 27

  4 omega   68.00  106.00   1.0000   80.0000
omega____ theta____ kappa____ phi______ frames
    -       18.5994 -178.0000  -90.0000 38

  5 omega   -3.00   22.00   1.0000   80.0000
omega____ theta____ kappa____ phi______ frames
    -      -19.5369 -114.0000 -135.0000 25

  6 omega  -32.00    6.00   1.0000   80.0000
omega____ theta____ kappa____ phi______ frames
    -       18.5994   97.0000  143.0000 38

  7 omega  -55.00   28.00   1.0000   80.0000
omega____ theta____ kappa____ phi______ frames
    -      -19.5369   39.0000  -12.0000 83

  8 omega  -29.00   26.00   1.0000   80.0000
omega____ theta____ kappa____ phi______ frames
    -      -19.5369  -39.0000 -167.0000 55

  9 omega    3.00   39.00   1.0000   80.0000
omega____ theta____ kappa____ phi______ frames
    -      -19.5369 -114.0000   45.0000 36
;
_diffrn_measurement_device_type 'SuperNova, Single source at offset), Atlas'
_diffrn_measurement_method '\w scans'
_diffrn_orient_matrix_UB_11 -0.0312663000
_diffrn_orient_matrix_UB_12 -0.0018054000
_diffrn_orient_matrix_UB_13 0.0520219000
_diffrn_orient_matrix_UB_21 -0.0343326000
_diffrn_orient_matrix_UB_22 0.0319421000
_diffrn_orient_matrix_UB_23 -0.0314746000
_diffrn_orient_matrix_UB_31 -0.0227299000
_diffrn_orient_matrix_UB_32 -0.0457279000
_diffrn_orient_matrix_UB_33 -0.0240484000
_diffrn_radiation_monochromator mirror
_diffrn_radiation_type 'Mo K\a'
_diffrn_radiation_wavelength 0.7107
_diffrn_reflns_av_R_equivalents 0.0818
_diffrn_reflns_av_unetI/netI 0.1207
_diffrn_reflns_Laue_measured_fraction_full 0.584
_diffrn_reflns_Laue_measured_fraction_max 0.499
_diffrn_reflns_limit_h_max 15
_diffrn_reflns_limit_h_min -15
_diffrn_reflns_limit_k_max 17
_diffrn_reflns_limit_k_min -17
_diffrn_reflns_limit_l_max 9
_diffrn_reflns_limit_l_min -10
_diffrn_reflns_number 7040
_diffrn_reflns_point_group_measured_fraction_full 0.571
_diffrn_reflns_point_group_measured_fraction_max 0.470
_diffrn_reflns_theta_full 25.242
_diffrn_reflns_theta_max 28.491
_diffrn_reflns_theta_min 2.185
_diffrn_source 'SuperNova (Mo) X-ray Source'
_exptl_absorpt_coefficient_mu 1.639
_exptl_absorpt_correction_T_max 1.00000
_exptl_absorpt_correction_T_min 0.67959
_exptl_absorpt_correction_type multi-scan
_exptl_absorpt_process_details
;
CrysAlisPro, Agilent Technologies,
Version 1.171.37.1t (release 26-07-2012 CrysAlis171 .NET)
(compiled Aug  1 2012,17:32:42)
Empirical absorption correction using spherical harmonics,
 implemented in SCALE3 ABSPACK scaling algorithm.
;
_exptl_crystal_colour 'dark green'
_exptl_crystal_density_diffrn 1.783
_exptl_crystal_density_method 'not measured'
_exptl_crystal_description prism
_exptl_crystal_F_000 1026
_exptl_crystal_size_max 0.1612
_exptl_crystal_size_mid 0.1166
_exptl_crystal_size_min 0.05
_refine_diff_density_max 0.595
_refine_diff_density_min -0.513
_refine_diff_density_rms 0.094
_refine_ls_abs_structure_details
;
 Flack x determined using 475 quotients [(I+)-(I-)]/[(I+)+(I-)]
 (Parsons and Flack (2004), Acta Cryst. A60, s61).
;
_refine_ls_abs_structure_Flack 0.000(2)
_refine_ls_extinction_method none
_refine_ls_goodness_of_fit_ref 1.057
_refine_ls_hydrogen_treatment constr
_refine_ls_matrix_type full
_refine_ls_number_parameters 153
_refine_ls_number_reflns 2255
_refine_ls_number_restraints 588
_refine_ls_restrained_S_all 0.991
_refine_ls_R_factor_all 0.1185
_refine_ls_R_factor_gt 0.0588
_refine_ls_shift/su_max 0.000
_refine_ls_shift/su_mean 0.000
_refine_ls_structure_factor_coef Fsqd
_refine_ls_weighting_details
;
 w=1/[\s^2^(Fo^2^)+(0.0391P)^2^+2.6811P]
 where P=(Fo^2^+2Fc^2^)/3
;
_refine_ls_weighting_scheme calc
_refine_ls_wR_factor_gt 0.1059
_refine_ls_wR_factor_ref 0.1403
_reflns_Friedel_coverage 0.793
_reflns_Friedel_fraction_full 0.556
_reflns_Friedel_fraction_max 0.438
_reflns_number_gt 1432
_reflns_number_total 2255
_reflns_threshold_expression 'I > 2\s(I)'
_cod_data_source_file c3dt52035h.txt
_cod_data_source_block c2a
_cod_database_code 7028574
_chemical_oxdiff_formula 'Co3 Cl2 C40 N12 H40'
_reflns_odcompleteness_completeness 55.37
_reflns_odcompleteness_iscentric 1
_reflns_odcompleteness_theta 26.32
_olex2_refinement_description
;
1. Fixed Uiso
 At 1.2 times of:
  All C(H) groups, All C(H,H) groups
2. Restrained distances
 Cl2B-C21B
 1.79 with sigma of 0.05
 C21B-Cl3B
 1.79 with sigma of 0.05
 Cl2A-C21A
 1.79 with sigma of 0.05
 C21A-Cl3A
 1.79 with sigma of 0.05
 Cl3B-Cl2B
 2.9 with sigma of 0.2
3. Restrained planarity
 N1, C1, C2, C3, C4, C5
 with sigma of 0.1
 N2, C6, C7, C8, C9, C10
 with sigma of 0.1
 N3, C11, C12, C13, C14, C15
 with sigma of 0.1
 N4, C16, C17, C18, C19, C20
 with sigma of 0.1
4. Uiso/Uaniso restraints and constraints
C21A \\sim C21B \\sim Cl2A \\sim Cl3B \\sim Cl3A \\sim Cl2B: within 5A with sigma of 0.03 and sigma for terminal atoms of 0.06
5. Same fragment restrains
{N2, C6, C7, C8, C9, C10}
{N3, C11, C12, C13, C14, C15}
{N4, C16, C17, C18, C19, C20}
{N1, C5, C4, C3, C2, C1}
{C1, C2, C3, C4, C5, N1}
as
{N1, C1, C2, C3, C4, C5}
{C21B, Cl2B, Cl3B}
as
{C21A, Cl2A, Cl3A}
6. Others
 0.5*Sof(C21A)=0.5*Sof(H21A)=0.5*Sof(H21B)=0.5*Sof(Cl2A)=0.5*Sof(Cl3A)=1-0.5*
 Sof(C21B)=1-0.5*Sof(H21C)=1-0.5*Sof(H21D)=1-0.5*Sof(Cl2B)=1-0.5*Sof(Cl3B)
7.a Secondary CH2 refined with riding coordinates:
 C21A(H21A,H21B), C21B(H21C,H21D)
7.b Aromatic/amide H refined with riding coordinates:
 C2(H2), C3(H3), C4(H4), C5(H5), C7(H7), C8(H8), C9(H9), C10(H10), C11(H11),
 C12(H12), C13(H13), C14(H14), C16(H16), C17(H17), C18(H18), C19(H19)
;
_shelx_space_group_comment
;
The symmetry employed for this shelxl refinement is uniquely defined
by the following loop, which should always be used as a source of
symmetry information in preference to the above space-group names.
They are only intended as comments.
;
_shelxl_version_number 2013-2

loop_
_space_group_symop_operation_xyz
'x, y, z'
'-x, -y, z'
'-x+1/2, y+1/2, z+1/2'
'x+1/2, -y+1/2, z+1/2'

loop_
_atom_site_label
_atom_site_type_symbol
_atom_site_fract_x
_atom_site_fract_y
_atom_site_fract_z
_atom_site_U_iso_or_equiv
_atom_site_adp_type
_atom_site_occupancy
_atom_site_site_symmetry_order
_atom_site_calc_flag
_atom_site_refinement_flags_posn
_atom_site_refinement_flags_adp
_atom_site_refinement_flags_occupancy
_atom_site_disorder_assembly
_atom_site_disorder_group
N1 N 0.5338(8) 0.6778(7) -0.1588(11) 0.031(3) Uiso 1 1 d D . . . .
C1 C 0.4552(9) 0.6219(8) -0.2017(13) 0.024(3) Uiso 1 1 d D . . . .
C2 C 0.4235(9) 0.6349(9) -0.3207(13) 0.032(4) Uiso 1 1 d D . . . .
H2 H 0.3694 0.5972 -0.3479 0.039 Uiso 1 1 calc R U . . .
C3 C 0.4696(10) 0.7020(10) -0.4001(15) 0.046(5) Uiso 1 1 d D . . . .
H3 H 0.4495 0.7083 -0.4817 0.055 Uiso 1 1 calc R U . . .
C4 C 0.5466(12) 0.7599(11) -0.3557(15) 0.050(5) Uiso 1 1 d D . . . .
H4 H 0.5764 0.8098 -0.4059 0.059 Uiso 1 1 calc R U . . .
C5 C 0.5793(10) 0.7446(9) -0.2387(14) 0.037(4) Uiso 1 1 d D . . . .
H5 H 0.6344 0.7809 -0.2124 0.044 Uiso 1 1 calc R U . . .
N2 N 0.4702(8) 0.7232(7) 0.0795(11) 0.028(3) Uiso 1 1 d D . . . .
C6 C 0.3998(8) 0.6633(8) 0.1341(13) 0.024(3) Uiso 1 1 d D . . . .
C7 C 0.3171(9) 0.7104(8) 0.1787(14) 0.032(4) Uiso 1 1 d D . . . .
H7 H 0.2704 0.6693 0.2180 0.038 Uiso 1 1 calc R U . . .
C8 C 0.3012(10) 0.8170(8) 0.1669(15) 0.036(4) Uiso 1 1 d D . . . .
H8 H 0.2432 0.8474 0.1933 0.043 Uiso 1 1 calc R U . . .
C9 C 0.3739(10) 0.8775(10) 0.1148(16) 0.039(4) Uiso 1 1 d D . . . .
H9 H 0.3676 0.9502 0.1108 0.047 Uiso 1 1 calc R U . . .
C10 C 0.4556(11) 0.8290(8) 0.0691(14) 0.035(4) Uiso 1 1 d D . . . .
H10 H 0.5027 0.8696 0.0297 0.041 Uiso 1 1 calc R U . . .
N3 N 0.6950(8) 0.5709(7) -0.0518(11) 0.027(3) Uiso 1 1 d D . . . .
C11 C 0.7880(9) 0.6000(9) -0.0296(14) 0.036(4) Uiso 1 1 d D . . . .
H11 H 0.7990 0.6600 0.0176 0.043 Uiso 1 1 calc R U . . .
C12 C 0.8679(11) 0.5450(10) -0.0734(16) 0.049(5) Uiso 1 1 d D . . . .
H12 H 0.9311 0.5670 -0.0562 0.059 Uiso 1 1 calc R U . . .
C13 C 0.8502(10) 0.4561(10) -0.1437(16) 0.047(4) Uiso 1 1 d D . . . .
H13 H 0.9023 0.4179 -0.1755 0.057 Uiso 1 1 calc R U . . .
C14 C 0.7576(9) 0.4242(9) -0.1667(15) 0.028(3) Uiso 1 1 d D . . . .
H14 H 0.7461 0.3654 -0.2156 0.033 Uiso 1 1 calc R U . . .
C15 C 0.6804(9) 0.4799(9) -0.1169(14) 0.027(3) Uiso 1 1 d D . . . .
N4 N 0.6216(8) 0.6126(7) 0.1811(11) 0.024(3) Uiso 1 1 d D . . . .
C16 C 0.6494(9) 0.6867(10) 0.2656(14) 0.040(4) Uiso 1 1 d D . . . .
H16 H 0.6517 0.7567 0.2409 0.048 Uiso 1 1 calc R U . . .
C17 C 0.6738(10) 0.6632(9) 0.3839(14) 0.039(4) Uiso 1 1 d D . . . .
H17 H 0.6915 0.7159 0.4390 0.047 Uiso 1 1 calc R U . . .
C18 C 0.6715(12) 0.5596(9) 0.4197(14) 0.046(5) Uiso 1 1 d D . . . .
H18 H 0.6879 0.5409 0.5000 0.055 Uiso 1 1 calc R U . . .
C19 C 0.6448(10) 0.4839(10) 0.3365(14) 0.038(4) Uiso 1 1 d D . . . .
H19 H 0.6436 0.4138 0.3610 0.045 Uiso 1 1 calc R U . . .
C20 C 0.6197(11) 0.5095(9) 0.2167(14) 0.027(4) Uiso 1 1 d D . . . .
N6 N 0.5834(8) 0.4431(9) 0.1307(14) 0.023(3) Uiso 1 1 d . . . . .
N5 N 0.5840(9) 0.4481(9) -0.1172(14) 0.029(3) Uiso 1 1 d . . . . .
Cl1 Cl 0.6849(2) 0.8216(2) 0.0145(5) 0.0349(10) Uani 1 1 d . . . . .
Co1 Co 0.58702(12) 0.65657(11) 0.0126(3) 0.0256(5) Uani 1 1 d . . . . .
Co2 Co 0.5000 0.5000 0.0080(4) 0.0246(7) Uani 1 2 d S T P . .
C21A C 0.029(3) 0.491(7) 0.317(4) 0.056(18) Uiso 0.418(13) 1 d D U P A -1
H21A H 0.0241 0.4217 0.3556 0.067 Uiso 0.418(13) 1 calc R U P A -1
H21B H 0.0557 0.5386 0.3783 0.067 Uiso 0.418(13) 1 calc R U P A -1
Cl2A Cl 0.1097(11) 0.4829(10) 0.192(2) 0.075(5) Uiso 0.418(13) 1 d D U P A -1
Cl3A Cl -0.0877(13) 0.5333(15) 0.275(2) 0.073(5) Uiso 0.418(13) 1 d D U P A -1
C21B C 0.070(7) 0.516(11) 0.32(3) 0.06(3) Uiso 0.082(13) 1 d D U P A -2
H21C H 0.0957 0.5744 0.2734 0.070 Uiso 0.082(13) 1 calc R U P A -2
H21D H 0.0904 0.5267 0.4064 0.070 Uiso 0.082(13) 1 calc R U P A -2
Cl2B Cl 0.122(5) 0.399(7) 0.267(10) 0.10(3) Uiso 0.082(13) 1 d D U P A -2
Cl3B Cl -0.058(6) 0.519(8) 0.315(9) 0.045(18) Uiso 0.082(13) 1 d D U P A -2

loop_
_atom_site_aniso_label
_atom_site_aniso_U_11
_atom_site_aniso_U_22
_atom_site_aniso_U_33
_atom_site_aniso_U_23
_atom_site_aniso_U_13
_atom_site_aniso_U_12
Cl1 0.037(3) 0.0328(14) 0.035(4) 0.000(3) -0.001(2) -0.0074(13)
Co1 0.0254(14) 0.0234(8) 0.028(2) -0.0010(14) 0.0012(10) -0.0017(7)
Co2 0.0241(18) 0.0228(10) 0.027(3) 0.000 0.000 -0.0010(9)

loop_
_atom_type_symbol
_atom_type_description
_atom_type_scat_dispersion_real
_atom_type_scat_dispersion_imag
_atom_type_scat_source
C C 0.0033 0.0016 'International Tables Vol C Tables 4.2.6.8 and 6.1.1.4'
H H 0.0000 0.0000 'International Tables Vol C Tables 4.2.6.8 and 6.1.1.4'
N N 0.0061 0.0033 'International Tables Vol C Tables 4.2.6.8 and 6.1.1.4'
Cl Cl 0.1484 0.1585 'International Tables Vol C Tables 4.2.6.8 and 6.1.1.4'
Co Co 0.3494 0.9721 'International Tables Vol C Tables 4.2.6.8 and 6.1.1.4'

loop_
_exptl_crystal_face_index_h
_exptl_crystal_face_index_k
_exptl_crystal_face_index_l
_exptl_crystal_face_perp_dist
_exptl_oxdiff_crystal_face_indexfrac_h
_exptl_oxdiff_crystal_face_indexfrac_k
_exptl_oxdiff_crystal_face_indexfrac_l
_exptl_oxdiff_crystal_face_x
_exptl_oxdiff_crystal_face_y
_exptl_oxdiff_crystal_face_z
10 -15 3 0.0551 10.0137 -14.9973 3.0452 -0.1276 -0.9187 0.3850
-12 -1 12 0.0250 -11.7006 -0.5843 12.1701 1.0000 0.0000 0.0000
12 1 -12 0.0250 11.7006 0.5843 -12.1701 -1.0000 0.0000 0.0000
-5 17 0 0.0697 -5.0059 16.9830 -0.0443 0.1236 0.7157 -0.6617
16 2 8 0.0766 16.0244 1.9677 8.0093 -0.0879 -0.7394 -0.6468
9 15 6 0.0524 9.0151 14.9637 5.9707 0.0017 -0.0195 -1.0328
-17 0 -8 0.0318 -17.0257 0.0297 -8.0140 0.1154 0.8377 0.5784

loop_
_geom_angle_atom_site_label_1
_geom_angle_atom_site_label_2
_geom_angle_atom_site_label_3
_geom_angle
_geom_angle_site_symmetry_1
_geom_angle_site_symmetry_3
C1 N1 Co1 121.8(9) . .
C5 N1 C1 117.8(12) . .
C5 N1 Co1 120.3(9) . .
N1 C1 N5 114.4(12) . 2_665
C2 C1 N1 120.4(11) . .
C2 C1 N5 125.2(12) . 2_665
C3 C2 C1 121.4(13) . .
C2 C3 C4 118.0(14) . .
C5 C4 C3 120.3(13) . .
C4 C5 N1 122.0(13) . .
C6 N2 Co1 120.0(8) . .
C10 N2 C6 118.8(11) . .
C10 N2 Co1 121.1(9) . .
N2 C6 C7 119.7(10) . .
N2 C6 N6 114.8(11) . 2_665
C7 C6 N6 125.4(11) . 2_665
C6 C7 C8 121.8(12) . .
C7 C8 C9 118.1(12) . .
C10 C9 C8 119.3(11) . .
N2 C10 C9 122.2(12) . .
C11 N3 C15 117.5(10) . .
C11 N3 Co1 119.8(8) . .
C15 N3 Co1 122.7(9) . .
N3 C11 C12 123.3(12) . .
C11 C12 C13 117.6(13) . .
C14 C13 C12 120.5(13) . .
C13 C14 C15 119.5(12) . .
N3 C15 C14 121.4(11) . .
N3 C15 N5 112.9(11) . .
N5 C15 C14 125.5(11) . .
C16 N4 Co1 119.6(8) . .
C20 N4 C16 118.4(11) . .
C20 N4 Co1 122.0(9) . .
C17 C16 N4 123.4(12) . .
C16 C17 C18 118.2(13) . .
C19 C18 C17 119.5(13) . .
C18 C19 C20 121.4(12) . .
N4 C20 C19 119.1(12) . .
N6 C20 N4 114.2(12) . .
N6 C20 C19 126.4(11) . .
C6 N6 Co2 119.7(10) 2_665 .
C20 N6 C6 122.3(13) . 2_665
C20 N6 Co2 117.9(8) . .
C1 N5 Co2 117.4(10) 2_665 .
C15 N5 C1 124.1(13) . 2_665
C15 N5 Co2 118.5(10) . .
N1 Co1 Cl1 95.2(3) . .
N1 Co1 Co2 84.8(3) . .
N2 Co1 N1 89.3(5) . .
N2 Co1 N3 172.1(4) . .
N2 Co1 N4 88.6(5) . .
N2 Co1 Cl1 94.2(3) . .
N2 Co1 Co2 87.6(3) . .
N3 Co1 N1 91.1(5) . .
N3 Co1 N4 89.5(5) . .
N3 Co1 Cl1 93.6(3) . .
N3 Co1 Co2 84.6(3) . .
N4 Co1 N1 169.0(4) . .
N4 Co1 Cl1 95.8(3) . .
N4 Co1 Co2 84.3(3) . .
Co2 Co1 Cl1 178.18(14) . .
N6 Co2 N6 91.0(9) 2_665 .
N6 Co2 N5 177.9(7) 2_665 .
N6 Co2 N5 90.2(4) . .
N6 Co2 N5 177.9(7) . 2_665
N6 Co2 N5 90.2(4) 2_665 2_665
N6 Co2 Co1 88.2(4) . 2_665
N6 Co2 Co1 90.1(4) 2_665 2_665
N6 Co2 Co1 88.2(4) 2_665 .
N6 Co2 Co1 90.1(4) . .
N5 Co2 N5 88.7(9) 2_665 .
N5 Co2 Co1 90.1(4) 2_665 2_665
N5 Co2 Co1 91.7(4) . 2_665
N5 Co2 Co1 90.1(4) . .
N5 Co2 Co1 91.7(4) 2_665 .
Co1 Co2 Co1 177.5(3) . 2_665
Cl3A C21A Cl2A 113(3) . .
Cl2B C21B Cl3B 114(4) . .

loop_
_geom_bond_atom_site_label_1
_geom_bond_atom_site_label_2
_geom_bond_distance
_geom_bond_site_symmetry_2
N1 C1 1.373(12) .
N1 C5 1.364(13) .
N1 Co1 2.015(12) .
C1 C2 1.371(14) .
C1 N5 1.385(19) 2_665
C2 C3 1.367(14) .
C3 C4 1.373(14) .
C4 C5 1.359(15) .
N2 C6 1.365(13) .
N2 C10 1.363(12) .
N2 Co1 1.952(11) .
C6 C7 1.371(13) .
C6 N6 1.373(14) 2_665
C7 C8 1.378(13) .
C8 C9 1.379(14) .
C9 C10 1.372(14) .
N3 C11 1.350(13) .
N3 C15 1.369(13) .
N3 Co1 1.966(11) .
C11 C12 1.383(14) .
C12 C13 1.385(14) .
C13 C14 1.356(13) .
C14 C15 1.383(13) .
C15 N5 1.382(17) .
N4 C16 1.368(13) .
N4 C20 1.366(12) .
N4 Co1 1.969(12) .
C16 C17 1.358(15) .
C17 C18 1.374(14) .
C18 C19 1.368(14) .
C19 C20 1.382(14) .
C20 N6 1.352(18) .
N6 C6 1.373(14) 2_665
N6 Co2 1.897(14) .
N5 C1 1.385(19) 2_665
N5 Co2 1.899(15) .
Cl1 Co1 2.489(3) .
Co1 Co2 2.3203(14) .
Co2 N6 1.897(14) 2_665
Co2 N5 1.899(15) 2_665
Co2 Co1 2.3203(14) 2_665
C21A Cl2A 1.75(4) .
C21A Cl3A 1.75(4) .
C21B Cl2B 1.76(4) .
C21B Cl3B 1.76(4) .

loop_
_geom_torsion_atom_site_label_1
_geom_torsion_atom_site_label_2
_geom_torsion_atom_site_label_3
_geom_torsion_atom_site_label_4
_geom_torsion
_geom_torsion_site_symmetry_1
_geom_torsion_site_symmetry_4
N1 C1 C2 C3 1.0(17) . .
C1 N1 C5 C4 2.8(19) . .
C1 C2 C3 C4 -3(2) . .
C1 N5 Co2 N6 120.6(11) 2_665 .
C1 N5 Co2 N5 -57.6(9) 2_665 2_665
C1 N5 Co2 Co1 -149.3(10) 2_665 .
C1 N5 Co2 Co1 32.4(10) 2_665 2_665
C2 C3 C4 C5 5(2) . .
C3 C4 C5 N1 -5(2) . .
C5 N1 C1 C2 -0.9(15) . .
C5 N1 C1 N5 176.9(11) . 2_665
N2 C6 C7 C8 2.0(19) . .
C6 N2 C10 C9 2(2) . .
C6 C7 C8 C9 -4(2) . .
C6 N6 Co2 N6 121.1(12) 2_665 2_665
C6 N6 Co2 N5 -60.6(11) 2_665 .
C6 N6 Co2 Co1 31.1(11) 2_665 2_665
C6 N6 Co2 Co1 -150.7(11) 2_665 .
C7 C8 C9 C10 5(2) . .
C8 C9 C10 N2 -4(3) . .
C10 N2 C6 C7 -1.0(17) . .
C10 N2 C6 N6 174.4(14) . 2_665
N3 C11 C12 C13 0.2(17) . .
N3 C15 N5 C1 161.1(13) . 2_665
N3 C15 N5 Co2 -20.7(16) . .
C11 N3 C15 C14 -5.1(18) . .
C11 N3 C15 N5 170.0(11) . .
C11 C12 C13 C14 -1(2) . .
C12 C13 C14 C15 -1(2) . .
C13 C14 C15 N3 5(2) . .
C13 C14 C15 N5 -169.9(14) . .
C14 C15 N5 C1 -24(2) . 2_665
C14 C15 N5 Co2 154.2(12) . .
C15 N3 C11 C12 2.7(15) . .
C15 N5 Co2 N6 -57.8(10) . .
C15 N5 Co2 N5 124.0(12) . 2_665
C15 N5 Co2 Co1 -146.0(10) . 2_665
C15 N5 Co2 Co1 32.3(10) . .
N4 C16 C17 C18 0.8(18) . .
N4 C20 N6 C6 161.3(12) . 2_665
N4 C20 N6 Co2 -22.7(17) . .
C16 N4 C20 C19 0.6(19) . .
C16 N4 C20 N6 174.5(12) . .
C16 C17 C18 C19 0(2) . .
C17 C18 C19 C20 0(2) . .
C18 C19 C20 N4 0(2) . .
C18 C19 C20 N6 -173.1(16) . .
C19 C20 N6 C6 -25(2) . 2_665
C19 C20 N6 Co2 150.8(12) . .
C20 N4 C16 C17 -1.0(16) . .
C20 N6 Co2 N6 -55.0(10) . 2_665
C20 N6 Co2 N5 123.3(12) . .
C20 N6 Co2 Co1 33.2(11) . .
C20 N6 Co2 Co1 -145.0(11) . 2_665
N6 C6 C7 C8 -172.9(16) 2_665 .
N5 C1 C2 C3 -176.6(12) 2_665 .
Co1 N1 C1 C2 -177.1(9) . .
Co1 N1 C1 N5 0.7(14) . 2_665
Co1 N1 C5 C4 179.0(11) . .
Co1 N2 C6 C7 -178.7(10) . .
Co1 N2 C6 N6 -3.3(16) . 2_665
Co1 N2 C10 C9 179.6(13) . .
Co1 N3 C11 C12 -178.9(11) . .
Co1 N3 C15 C14 176.5(10) . .
Co1 N3 C15 N5 -8.3(17) . .
Co1 N4 C16 C17 179.5(10) . .
Co1 N4 C20 C19 -180.0(10) . .
Co1 N4 C20 N6 -6.0(17) . .
